data_4070756
loop_
_publ_author_name
'Eppinger, J\"org'
'Nikolaides, Katharina R.'
'Zhang-Presse, Mei'
'Riederer, Florian A.'
'Rabe, Gerd W.'
'Rheingold, Arnold L.'

_publ_section_title
;
 Alkyl Complexes of Rare-Earth Metal Centers Supported by Chelating
 1,1&#x2032;-Diamidoferrocene Ligands: Synthesis, Structure, and
 Application in Methacrylate Polymerization
;
_journal_issue 4
_journal_name_full Organometallics
_journal_page_first 736
_journal_paper_doi 10.1021/om700988n
_journal_volume 27
_journal_year 2008
_chemical_formula_sum 'C61.5 H65 Fe Lu N2 O2 Si'
_chemical_formula_weight 1123.07
_chemical_name_systematic
; 

 ? 

;
_space_group_IT_number 2
_symmetry_cell_setting triclinic
_symmetry_space_group_name_Hall '-P 1'
_symmetry_space_group_name_H-M 'P -1'
_atom_sites_solution_hydrogens geom
_atom_sites_solution_primary direct
_atom_sites_solution_secondary difmap
_audit_creation_method SHELXL-97
_cell_angle_alpha 69.439(4)
_cell_angle_beta 76.291(4)
_cell_angle_gamma 78.331(4)
_cell_formula_units_Z 2
_cell_length_a 12.447(3)
_cell_length_b 15.072(4)
_cell_length_c 15.120(4)
_cell_measurement_reflns_used 6767
_cell_measurement_temperature 100(2)
_cell_measurement_theta_max 0.00
_cell_measurement_theta_min 0.00
_cell_volume 2558.0(11)
_computing_cell_refinement 'Bruker SMART'
_computing_data_collection 'Bruker SMART'
_computing_data_reduction 'Bruker SAINT'
_computing_molecular_graphics 'Bruker SHELXTL'
_computing_publication_material 'Bruker SHELXTL'
_computing_structure_refinement 'SHELXL-97 (Sheldrick, 1997)'
_computing_structure_solution 'SHELXS-97 (Sheldrick, 1990)'
_diffrn_ambient_temperature 100(2)
_diffrn_measured_fraction_theta_full 0.992
_diffrn_measured_fraction_theta_max 0.945
_diffrn_measurement_device_type 'CCD area detector'
_diffrn_measurement_method 'phi and omega scans'
_diffrn_radiation_monochromator graphite
_diffrn_radiation_source 'fine-focus sealed tube'
_diffrn_radiation_type MoK\a
_diffrn_radiation_wavelength 0.71073
_diffrn_reflns_av_R_equivalents 0.0214
_diffrn_reflns_av_sigmaI/netI 0.0296
_diffrn_reflns_limit_h_max 15
_diffrn_reflns_limit_h_min -16
_diffrn_reflns_limit_k_max 19
_diffrn_reflns_limit_k_min -19
_diffrn_reflns_limit_l_max 20
_diffrn_reflns_limit_l_min -19
_diffrn_reflns_number 25256
_diffrn_reflns_theta_full 25.00
_diffrn_reflns_theta_max 28.24
_diffrn_reflns_theta_min 1.46
_exptl_absorpt_coefficient_mu 2.271
_exptl_absorpt_correction_T_max 0.5490
_exptl_absorpt_correction_T_min 0.5490
_exptl_absorpt_correction_type multi-scan
_exptl_absorpt_process_details Sadabs
_exptl_crystal_colour red
_exptl_crystal_density_diffrn 1.458
_exptl_crystal_density_method 'not measured'
_exptl_crystal_description block
_exptl_crystal_F_000 1150
_exptl_crystal_size_max 0.30
_exptl_crystal_size_mid 0.30
_exptl_crystal_size_min 0.30
_refine_diff_density_max 1.331
_refine_diff_density_min -0.724
_refine_diff_density_rms 0.084
_refine_ls_extinction_method none
_refine_ls_goodness_of_fit_ref 1.046
_refine_ls_hydrogen_treatment constr
_refine_ls_matrix_type full
_refine_ls_number_parameters 586
_refine_ls_number_reflns 11436
_refine_ls_number_restraints 0
_refine_ls_restrained_S_all 1.046
_refine_ls_R_factor_all 0.0247
_refine_ls_R_factor_gt 0.0234
_refine_ls_shift/su_max 0.009
_refine_ls_shift/su_mean 0.000
_refine_ls_structure_factor_coef Fsqd
_refine_ls_weighting_details 'calc w=1/[\s^2^(Fo^2^)+(0.0370P)^2^+0.5500P] where P=(Fo^2^+2Fc^2^)/3'
_refine_ls_weighting_scheme calc
_refine_ls_wR_factor_gt 0.0607
_refine_ls_wR_factor_ref 0.0613
_reflns_number_gt 10859
_reflns_number_total 11436
_reflns_threshold_expression >2sigma(I)
_cod_data_source_file om700988n-file003.cif
_cod_data_source_block rab98
_cod_depositor_comments
;
The following automatic conversions were performed:

'_symmetry_cell_setting' value 'Triclinic' changed to 'triclinic'
according to /home/saulius/struct/CIF-dictionaries/cif_core.dic
dictionary named 'cif_core.dic' version 2.4.1 from 2010-06-29.

Automatic conversion script
Id: cif_fix_values 1715 2011-07-08 13:25:40Z adriana 
;
_cod_original_cell_volume 2558.1(11)
_cod_original_sg_symbol_H-M P-1
_cod_original_formula_sum 'C61.50 H65 Fe Lu N2 O2 Si'
_cod_database_code 4070756

loop_
_symmetry_equiv_pos_as_xyz
'x, y, z'
'-x, -y, -z'

loop_
_atom_site_label
_atom_site_type_symbol
_atom_site_fract_x
_atom_site_fract_y
_atom_site_fract_z
_atom_site_U_iso_or_equiv
_atom_site_adp_type
_atom_site_occupancy
_atom_site_symmetry_multiplicity
_atom_site_calc_flag
_atom_site_refinement_flags
Lu1 Lu 1.642550(6) 0.674699(6) 0.132666(5) 0.01375(3) Uani 1 1 d .
Fe1 Fe 1.80761(2) 0.807434(19) -0.102187(19) 0.01197(6) Uani 1 1 d .
Si1 Si 1.43704(5) 0.50422(4) 0.32601(4) 0.02075(12) Uani 1 1 d .
O1 O 1.69947(13) 0.55636(10) 0.06002(11) 0.0201(3) Uani 1 1 d .
O2 O 1.57790(13) 0.78502(11) 0.21134(11) 0.0215(3) Uani 1 1 d .
N1 N 1.81343(14) 0.69902(12) 0.12038(12) 0.0155(3) Uani 1 1 d .
N2 N 1.55983(14) 0.76297(12) 0.01243(12) 0.0154(3) Uani 1 1 d .
C1 C 1.97812(16) 0.75956(14) -0.12693(14) 0.0129(4) Uani 1 1 d .
C2 C 1.95978(16) 0.85091(14) -0.11076(14) 0.0141(4) Uani 1 1 d .
C3 C 1.89079(16) 0.83873(14) -0.01715(14) 0.0147(4) Uani 1 1 d .
H3A H 1.8638 0.8898 0.0139 0.018 Uiso 1 1 calc R
C4 C 1.87057(16) 0.74121(14) 0.02579(14) 0.0143(4) Uani 1 1 d .
C5 C 1.92125(16) 0.69491(14) -0.04410(14) 0.0155(4) Uani 1 1 d .
H5A H 1.9187 0.6264 -0.0356 0.019 Uiso 1 1 calc R
C6 C 1.74678(16) 0.82321(14) -0.22459(14) 0.0148(4) Uani 1 1 d .
C7 C 1.72573(16) 0.91307(14) -0.20554(14) 0.0147(4) Uani 1 1 d .
C8 C 1.65983(16) 0.89819(14) -0.11143(14) 0.0151(4) Uani 1 1 d .
H8A H 1.6331 0.9479 -0.0786 0.018 Uiso 1 1 calc R
C9 C 1.63462(16) 0.80198(15) -0.07329(14) 0.0153(4) Uani 1 1 d .
C10 C 1.69183(16) 0.75560(15) -0.14232(14) 0.0157(4) Uani 1 1 d .
H10A H 1.6918 0.6870 -0.1349 0.019 Uiso 1 1 calc R
C11 C 2.05155(17) 0.72479(14) -0.20455(14) 0.0157(4) Uani 1 1 d .
C12 C 2.01809(18) 0.65658(15) -0.23192(15) 0.0194(4) Uani 1 1 d .
H12A H 1.9462 0.6373 -0.2046 0.023 Uiso 1 1 calc R
C13 C 2.0878(2) 0.61667(16) -0.29808(16) 0.0244(5) Uani 1 1 d .
H13A H 2.0636 0.5703 -0.3156 0.029 Uiso 1 1 calc R
C14 C 2.1927(2) 0.64431(17) -0.33880(16) 0.0273(5) Uani 1 1 d .
H14A H 2.2399 0.6181 -0.3854 0.033 Uiso 1 1 calc R
C15 C 2.22833(19) 0.71011(16) -0.31143(16) 0.0249(5) Uani 1 1 d .
H15A H 2.3007 0.7285 -0.3387 0.030 Uiso 1 1 calc R
C16 C 2.15876(18) 0.74979(15) -0.24401(15) 0.0192(4) Uani 1 1 d .
H16A H 2.1846 0.7942 -0.2248 0.023 Uiso 1 1 calc R
C17 C 1.7917(2) 0.47936(17) 0.0794(2) 0.0314(6) Uani 1 1 d .
H17A H 1.7849 0.4441 0.1490 0.038 Uiso 1 1 calc R
H17B H 1.8644 0.5045 0.0556 0.038 Uiso 1 1 calc R
C18 C 1.7796(3) 0.4159(2) 0.0244(2) 0.0568(10) Uani 1 1 d .
H18A H 1.8190 0.3506 0.0486 0.068 Uiso 1 1 calc R
H18B H 1.8072 0.4433 -0.0453 0.068 Uiso 1 1 calc R
C19 C 1.6506(3) 0.4167(2) 0.0472(3) 0.0502(8) Uani 1 1 d .
H19A H 1.6245 0.3956 0.0017 0.060 Uiso 1 1 calc R
H19B H 1.6245 0.3769 0.1139 0.060 Uiso 1 1 calc R
C20 C 1.6155(2) 0.52114(17) 0.03307(18) 0.0284(5) Uani 1 1 d .
H20A H 1.6094 0.5559 -0.0349 0.034 Uiso 1 1 calc R
H20B H 1.5419 0.5311 0.0736 0.034 Uiso 1 1 calc R
C21 C 2.00581(16) 0.94117(14) -0.17072(14) 0.0153(4) Uani 1 1 d .
C22 C 2.05298(17) 0.96048(15) -0.26819(15) 0.0186(4) Uani 1 1 d .
H22A H 2.0535 0.9155 -0.2993 0.022 Uiso 1 1 calc R
C23 C 2.09903(18) 1.04440(16) -0.32002(16) 0.0229(5) Uani 1 1 d .
H23A H 2.1322 1.0554 -0.3857 0.027 Uiso 1 1 calc R
C24 C 2.0972(2) 1.11221(16) -0.27720(18) 0.0279(5) Uani 1 1 d .
H24A H 2.1294 1.1693 -0.3128 0.033 Uiso 1 1 calc R
C25 C 2.0478(2) 1.09553(16) -0.18140(18) 0.0269(5) Uani 1 1 d .
H25A H 2.0444 1.1422 -0.1515 0.032 Uiso 1 1 calc R
C26 C 2.00326(19) 1.01092(15) -0.12901(16) 0.0207(4) Uani 1 1 d .
H26A H 1.9703 1.0003 -0.0633 0.025 Uiso 1 1 calc R
C27 C 1.6176(3) 0.87857(18) 0.17313(19) 0.0425(7) Uani 1 1 d .
H27A H 1.5838 0.9193 0.1167 0.051 Uiso 1 1 calc R
H27B H 1.6997 0.8713 0.1532 0.051 Uiso 1 1 calc R
C28 C 1.5835(2) 0.92276(17) 0.25212(18) 0.0299(5) Uani 1 1 d .
H28A H 1.5164 0.9707 0.2425 0.036 Uiso 1 1 calc R
H28B H 1.6445 0.9538 0.2557 0.036 Uiso 1 1 calc R
C29 C 1.5587(2) 0.83770(17) 0.34252(16) 0.0261(5) Uani 1 1 d .
H29A H 1.6277 0.8036 0.3673 0.031 Uiso 1 1 calc R
H29B H 1.5048 0.8580 0.3937 0.031 Uiso 1 1 calc R
C30 C 1.50969(19) 0.77699(18) 0.30600(16) 0.0250(5) Uani 1 1 d .
H30A H 1.5149 0.7098 0.3486 0.030 Uiso 1 1 calc R
H30B H 1.4305 0.8014 0.3012 0.030 Uiso 1 1 calc R
C31 C 1.80896(17) 0.80099(15) -0.31199(14) 0.0162(4) Uani 1 1 d .
C32 C 1.78221(19) 0.72636(16) -0.33435(15) 0.0218(4) Uani 1 1 d .
H32A H 1.7227 0.6923 -0.2943 0.026 Uiso 1 1 calc R
C33 C 1.8411(2) 0.70163(17) -0.41387(16) 0.0265(5) Uani 1 1 d .
H33A H 1.8223 0.6503 -0.4273 0.032 Uiso 1 1 calc R
C34 C 1.9270(2) 0.75075(18) -0.47398(16) 0.0273(5) Uani 1 1 d .
H34A H 1.9675 0.7334 -0.5285 0.033 Uiso 1 1 calc R
C35 C 1.95342(19) 0.82574(17) -0.45362(15) 0.0233(5) Uani 1 1 d .
H35A H 2.0117 0.8606 -0.4951 0.028 Uiso 1 1 calc R
C36 C 1.89570(17) 0.85022(16) -0.37347(15) 0.0191(4) Uani 1 1 d .
H36A H 1.9155 0.9013 -0.3602 0.023 Uiso 1 1 calc R
C37 C 1.57018(18) 0.55300(16) 0.27074(16) 0.0221(4) Uani 1 1 d .
H37A H 1.6229 0.4955 0.2657 0.026 Uiso 1 1 calc R
H37B H 1.5883 0.5684 0.3236 0.026 Uiso 1 1 calc R
C38 C 1.4514(2) 0.38731(19) 0.4253(2) 0.0406(7) Uani 1 1 d .
H38A H 1.4849 0.3952 0.4741 0.061 Uiso 1 1 calc R
H38B H 1.4992 0.3389 0.3990 0.061 Uiso 1 1 calc R
H38C H 1.3776 0.3669 0.4545 0.061 Uiso 1 1 calc R
C39 C 1.3721(2) 0.48452(19) 0.2350(2) 0.0342(6) Uani 1 1 d .
H39A H 1.3631 0.5445 0.1822 0.051 Uiso 1 1 calc R
H39B H 1.2989 0.4632 0.2656 0.051 Uiso 1 1 calc R
H39C H 1.4204 0.4356 0.2097 0.051 Uiso 1 1 calc R
C40 C 1.3304(2) 0.58594(18) 0.38113(19) 0.0312(5) Uani 1 1 d .
H40A H 1.3600 0.5989 0.4292 0.047 Uiso 1 1 calc R
H40B H 1.2625 0.5555 0.4119 0.047 Uiso 1 1 calc R
H40C H 1.3127 0.6461 0.3310 0.047 Uiso 1 1 calc R
C41 C 1.74948(16) 1.00794(14) -0.27336(14) 0.0151(4) Uani 1 1 d .
C42 C 1.78488(17) 1.07453(15) -0.24522(15) 0.0180(4) Uani 1 1 d .
H42A H 1.7946 1.0591 -0.1808 0.022 Uiso 1 1 calc R
C43 C 1.80594(17) 1.16328(15) -0.31096(16) 0.0217(4) Uani 1 1 d .
H43A H 1.8319 1.2075 -0.2916 0.026 Uiso 1 1 calc R
C44 C 1.78941(19) 1.18792(16) -0.40461(16) 0.0233(5) Uani 1 1 d .
H44A H 1.8050 1.2483 -0.4496 0.028 Uiso 1 1 calc R
C45 C 1.74995(19) 1.12372(16) -0.43211(15) 0.0225(5) Uani 1 1 d .
H45A H 1.7361 1.1409 -0.4956 0.027 Uiso 1 1 calc R
C46 C 1.73055(17) 1.03437(15) -0.36717(15) 0.0190(4) Uani 1 1 d .
H46A H 1.7041 0.9907 -0.3868 0.023 Uiso 1 1 calc R
C51 C 1.87821(16) 0.66621(14) 0.19241(14) 0.0140(4) Uani 1 1 d .
C52 C 1.99494(17) 0.65406(15) 0.17583(15) 0.0184(4) Uani 1 1 d .
H52A H 2.0351 0.6708 0.1117 0.022 Uiso 1 1 calc R
C53 C 2.05304(19) 0.61772(17) 0.25195(17) 0.0240(5) Uani 1 1 d .
H53A H 2.1323 0.6095 0.2389 0.029 Uiso 1 1 calc R
C54 C 1.99760(19) 0.59343(16) 0.34601(16) 0.0237(5) Uani 1 1 d .
H54A H 2.0380 0.5685 0.3975 0.028 Uiso 1 1 calc R
C55 C 1.88202(19) 0.60606(15) 0.36405(15) 0.0213(4) Uani 1 1 d .
H55A H 1.8427 0.5898 0.4285 0.026 Uiso 1 1 calc R
C56 C 1.82326(17) 0.64221(15) 0.28888(15) 0.0180(4) Uani 1 1 d .
H56A H 1.7440 0.6510 0.3028 0.022 Uiso 1 1 calc R
C61 C 1.44763(16) 0.78705(14) 0.00465(14) 0.0148(4) Uani 1 1 d .
C62 C 1.40916(18) 0.83566(16) -0.08285(15) 0.0209(4) Uani 1 1 d .
H62A H 1.4616 0.8546 -0.1408 0.025 Uiso 1 1 calc R
C63 C 1.29593(18) 0.85620(17) -0.08544(16) 0.0249(5) Uani 1 1 d .
H63A H 1.2721 0.8897 -0.1451 0.030 Uiso 1 1 calc R
C64 C 1.21703(18) 0.82894(17) -0.00297(17) 0.0244(5) Uani 1 1 d .
H64A H 1.1397 0.8426 -0.0056 0.029 Uiso 1 1 calc R
C65 C 1.25344(18) 0.78101(16) 0.08397(16) 0.0230(4) Uani 1 1 d .
H65A H 1.2002 0.7620 0.1413 0.028 Uiso 1 1 calc R
C66 C 1.36574(17) 0.76072(15) 0.08803(15) 0.0183(4) Uani 1 1 d .
H66A H 1.3884 0.7283 0.1483 0.022 Uiso 1 1 calc R

loop_
_atom_site_aniso_label
_atom_site_aniso_U_11
_atom_site_aniso_U_22
_atom_site_aniso_U_33
_atom_site_aniso_U_23
_atom_site_aniso_U_13
_atom_site_aniso_U_12
Lu1 0.01201(5) 0.01544(5) 0.01210(5) -0.00204(3) -0.00225(3) -0.00220(3)
Fe1 0.01132(13) 0.01299(13) 0.01163(13) -0.00444(11) -0.00198(10) -0.00081(10)
Si1 0.0183(3) 0.0150(3) 0.0233(3) -0.0026(2) 0.0017(2) -0.0024(2)
O1 0.0191(7) 0.0166(7) 0.0225(8) -0.0040(6) -0.0072(6) 0.0022(6)
O2 0.0241(8) 0.0210(8) 0.0161(7) -0.0055(6) 0.0017(6) -0.0031(6)
N1 0.0146(8) 0.0189(9) 0.0114(8) -0.0038(7) -0.0023(6) -0.0005(7)
N2 0.0124(8) 0.0183(8) 0.0135(8) -0.0041(7) 0.0000(6) -0.0021(7)
C1 0.0105(9) 0.0139(9) 0.0147(9) -0.0061(8) -0.0021(7) 0.0004(7)
C2 0.0126(9) 0.0152(9) 0.0150(9) -0.0053(8) -0.0030(7) -0.0014(7)
C3 0.0121(9) 0.0173(10) 0.0149(9) -0.0062(8) -0.0028(7) -0.0004(8)
C4 0.0109(9) 0.0160(9) 0.0149(9) -0.0041(8) -0.0040(7) 0.0009(7)
C5 0.0131(9) 0.0158(9) 0.0167(10) -0.0049(8) -0.0033(7) 0.0002(8)
C6 0.0135(9) 0.0178(10) 0.0138(9) -0.0050(8) -0.0036(7) -0.0023(8)
C7 0.0121(9) 0.0172(10) 0.0145(9) -0.0039(8) -0.0045(7) -0.0005(7)
C8 0.0125(9) 0.0180(10) 0.0138(9) -0.0051(8) -0.0034(7) 0.0012(8)
C9 0.0117(9) 0.0196(10) 0.0139(9) -0.0047(8) -0.0041(7) -0.0002(8)
C10 0.0148(9) 0.0174(10) 0.0152(9) -0.0044(8) -0.0038(7) -0.0028(8)
C11 0.0157(9) 0.0147(9) 0.0125(9) -0.0025(8) -0.0020(7) 0.0032(8)
C12 0.0217(10) 0.0159(10) 0.0202(10) -0.0063(8) -0.0069(8) 0.0029(8)
C13 0.0318(12) 0.0201(11) 0.0223(11) -0.0106(9) -0.0104(9) 0.0080(9)
C14 0.0321(13) 0.0258(12) 0.0164(10) -0.0079(9) -0.0023(9) 0.0124(10)
C15 0.0201(11) 0.0243(11) 0.0191(11) -0.0007(9) 0.0028(8) 0.0033(9)
C16 0.0188(10) 0.0145(10) 0.0194(10) -0.0019(8) -0.0018(8) 0.0004(8)
C17 0.0183(11) 0.0181(11) 0.0442(15) 0.0031(10) -0.0040(10) 0.0018(9)
C18 0.083(2) 0.0463(18) 0.0280(14) -0.0184(13) -0.0157(15) 0.0380(17)
C19 0.067(2) 0.0347(15) 0.065(2) -0.0234(15) -0.0379(18) 0.0029(15)
C20 0.0396(14) 0.0233(12) 0.0277(12) -0.0097(10) -0.0157(10) -0.0023(10)
C21 0.0126(9) 0.0135(9) 0.0195(10) -0.0031(8) -0.0060(7) -0.0013(7)
C22 0.0149(10) 0.0178(10) 0.0207(10) -0.0044(8) -0.0026(8) -0.0008(8)
C23 0.0182(10) 0.0208(11) 0.0236(11) 0.0002(9) -0.0030(8) -0.0035(9)
C24 0.0265(12) 0.0172(11) 0.0375(13) 0.0023(10) -0.0126(10) -0.0095(9)
C25 0.0354(13) 0.0167(10) 0.0362(13) -0.0081(10) -0.0190(11) -0.0058(9)
C26 0.0264(11) 0.0176(10) 0.0207(10) -0.0050(8) -0.0104(9) -0.0032(9)
C27 0.070(2) 0.0208(12) 0.0277(13) -0.0071(10) 0.0147(13) -0.0141(13)
C28 0.0352(14) 0.0234(12) 0.0303(13) -0.0099(10) 0.0002(10) -0.0065(10)
C29 0.0310(12) 0.0264(12) 0.0218(11) -0.0091(9) -0.0048(9) -0.0032(10)
C30 0.0236(11) 0.0311(12) 0.0206(11) -0.0127(10) 0.0051(9) -0.0070(10)
C31 0.0158(9) 0.0195(10) 0.0142(9) -0.0070(8) -0.0034(7) -0.0004(8)
C32 0.0226(11) 0.0256(11) 0.0193(10) -0.0091(9) -0.0010(8) -0.0073(9)
C33 0.0332(13) 0.0298(12) 0.0237(11) -0.0167(10) -0.0067(9) -0.0033(10)
C34 0.0284(12) 0.0356(13) 0.0170(11) -0.0129(10) -0.0014(9) 0.0030(10)
C35 0.0206(11) 0.0274(12) 0.0174(10) -0.0059(9) 0.0001(8) 0.0003(9)
C36 0.0175(10) 0.0218(10) 0.0176(10) -0.0067(8) -0.0025(8) -0.0019(8)
C37 0.0195(10) 0.0189(10) 0.0218(11) -0.0016(9) -0.0018(8) -0.0007(8)
C38 0.0291(13) 0.0250(13) 0.0469(16) 0.0094(12) 0.0009(12) -0.0046(11)
C39 0.0352(14) 0.0300(13) 0.0406(15) -0.0138(11) -0.0025(11) -0.0112(11)
C40 0.0211(12) 0.0262(12) 0.0402(14) -0.0103(11) 0.0064(10) -0.0043(10)
C41 0.0115(9) 0.0152(9) 0.0157(9) -0.0042(8) -0.0015(7) 0.0020(7)
C42 0.0162(10) 0.0173(10) 0.0199(10) -0.0059(8) -0.0050(8) 0.0012(8)
C43 0.0159(10) 0.0164(10) 0.0313(12) -0.0086(9) -0.0024(9) 0.0005(8)
C44 0.0220(11) 0.0161(10) 0.0227(11) -0.0025(9) 0.0043(8) 0.0010(9)
C45 0.0256(11) 0.0213(11) 0.0138(10) -0.0018(8) -0.0003(8) 0.0013(9)
C46 0.0195(10) 0.0194(10) 0.0166(10) -0.0052(8) -0.0016(8) -0.0024(8)
C51 0.0152(9) 0.0124(9) 0.0155(9) -0.0053(7) -0.0038(7) -0.0014(7)
C52 0.0180(10) 0.0178(10) 0.0179(10) -0.0038(8) -0.0029(8) -0.0030(8)
C53 0.0181(10) 0.0251(11) 0.0280(12) -0.0047(9) -0.0091(9) -0.0021(9)
C54 0.0279(12) 0.0244(11) 0.0218(11) -0.0058(9) -0.0131(9) -0.0024(9)
C55 0.0272(11) 0.0205(10) 0.0163(10) -0.0059(8) -0.0039(8) -0.0036(9)
C56 0.0175(10) 0.0197(10) 0.0179(10) -0.0077(8) -0.0027(8) -0.0020(8)
C61 0.0146(9) 0.0133(9) 0.0166(9) -0.0051(8) -0.0032(7) -0.0011(7)
C62 0.0171(10) 0.0259(11) 0.0175(10) -0.0042(9) -0.0026(8) -0.0039(9)
C63 0.0201(11) 0.0294(12) 0.0228(11) -0.0023(9) -0.0091(9) -0.0028(9)
C64 0.0125(10) 0.0289(12) 0.0321(12) -0.0092(10) -0.0061(9) -0.0018(9)
C65 0.0163(10) 0.0283(12) 0.0233(11) -0.0098(9) 0.0019(8) -0.0044(9)
C66 0.0164(10) 0.0208(10) 0.0166(10) -0.0042(8) -0.0022(8) -0.0038(8)

loop_
_atom_type_symbol
_atom_type_description
_atom_type_scat_dispersion_real
_atom_type_scat_dispersion_imag
_atom_type_scat_source
C C 0.0033 0.0016 'International Tables Vol C Tables 4.2.6.8 and 6.1.1.4'
H H 0.0000 0.0000 'International Tables Vol C Tables 4.2.6.8 and 6.1.1.4'
N N 0.0061 0.0033 'International Tables Vol C Tables 4.2.6.8 and 6.1.1.4'
O O 0.0106 0.0060 'International Tables Vol C Tables 4.2.6.8 and 6.1.1.4'
Si Si 0.0817 0.0704 'International Tables Vol C Tables 4.2.6.8 and 6.1.1.4'
Fe Fe 0.3463 0.8444 'International Tables Vol C Tables 4.2.6.8 and 6.1.1.4'
Lu Lu -0.4720 5.8584 'International Tables Vol C Tables 4.2.6.8 and 6.1.1.4'

loop_
_geom_angle_atom_site_label_1
_geom_angle_atom_site_label_2
_geom_angle_atom_site_label_3
_geom_angle
N2 Lu1 N1 115.59(6)
N2 Lu1 O2 91.54(6)
N1 Lu1 O2 89.86(6)
N2 Lu1 O1 89.49(6)
N1 Lu1 O1 93.03(6)
O2 Lu1 O1 176.17(5)
N2 Lu1 C37 127.38(7)
N1 Lu1 C37 117.00(7)
O2 Lu1 C37 90.48(7)
O1 Lu1 C37 85.97(7)
C3 Fe1 C5 67.68(8)
C3 Fe1 C8 108.33(8)
C5 Fe1 C8 158.83(8)
C3 Fe1 C10 160.32(8)
C5 Fe1 C10 108.69(8)
C8 Fe1 C10 67.63(8)
C3 Fe1 C6 157.99(8)
C5 Fe1 C6 123.70(8)
C8 Fe1 C6 67.96(8)
C10 Fe1 C6 40.31(8)
C3 Fe1 C1 68.13(8)
C5 Fe1 C1 40.13(8)
C8 Fe1 C1 159.73(8)
C10 Fe1 C1 122.48(8)
C6 Fe1 C1 107.39(8)
C3 Fe1 C2 40.78(8)
C5 Fe1 C2 67.79(8)
C8 Fe1 C2 123.75(8)
C10 Fe1 C2 157.66(8)
C6 Fe1 C2 121.81(8)
C1 Fe1 C2 40.52(7)
C3 Fe1 C7 122.65(8)
C5 Fe1 C7 159.59(8)
C8 Fe1 C7 40.31(8)
C10 Fe1 C7 67.65(8)
C6 Fe1 C7 40.45(8)
C1 Fe1 C7 123.44(8)
C2 Fe1 C7 107.50(8)
C3 Fe1 C4 40.34(8)
C5 Fe1 C4 40.08(8)
C8 Fe1 C4 123.42(8)
C10 Fe1 C4 124.45(8)
C6 Fe1 C4 159.87(8)
C1 Fe1 C4 67.71(8)
C2 Fe1 C4 68.06(8)
C7 Fe1 C4 158.60(8)
C3 Fe1 C9 124.46(8)
C5 Fe1 C9 123.61(8)
C8 Fe1 C9 40.13(8)
C10 Fe1 C9 40.09(8)
C6 Fe1 C9 67.66(8)
C1 Fe1 C9 158.28(8)
C2 Fe1 C9 160.28(8)
C7 Fe1 C9 67.47(8)
C4 Fe1 C9 109.21(8)
C37 Si1 C40 112.71(11)
C37 Si1 C38 113.12(11)
C40 Si1 C38 105.53(13)
C37 Si1 C39 111.60(11)
C40 Si1 C39 105.95(13)
C38 Si1 C39 107.44(14)
C20 O1 C17 107.88(17)
C20 O1 Lu1 118.63(13)
C17 O1 Lu1 126.11(14)
C30 O2 C27 107.85(17)
C30 O2 Lu1 131.10(13)
C27 O2 Lu1 120.52(13)
C51 N1 C4 115.77(16)
C51 N1 Lu1 127.59(13)
C4 N1 Lu1 115.99(12)
C61 N2 C9 114.51(16)
C61 N2 Lu1 131.81(13)
C9 N2 Lu1 113.68(12)
C5 C1 C2 107.35(17)
C5 C1 C11 120.43(18)
C2 C1 C11 131.78(18)
C5 C1 Fe1 68.67(11)
C2 C1 Fe1 69.75(11)
C11 C1 Fe1 132.34(14)
C3 C2 C1 106.75(17)
C3 C2 C21 123.17(18)
C1 C2 C21 129.95(18)
C3 C2 Fe1 68.19(11)
C1 C2 Fe1 69.73(11)
C21 C2 Fe1 130.09(13)
C4 C3 C2 109.26(17)
C4 C3 Fe1 71.63(11)
C2 C3 Fe1 71.03(11)
N1 C4 C5 127.10(18)
N1 C4 C3 126.47(18)
C5 C4 C3 106.41(17)
N1 C4 Fe1 129.46(13)
C5 C4 Fe1 68.32(11)
C3 C4 Fe1 68.03(11)
C1 C5 C4 110.10(18)
C1 C5 Fe1 71.20(11)
C4 C5 Fe1 71.60(11)
C10 C6 C7 107.25(17)
C10 C6 C31 123.89(18)
C7 C6 C31 128.82(18)
C10 C6 Fe1 69.12(11)
C7 C6 Fe1 70.03(11)
C31 C6 Fe1 127.55(14)
C8 C7 C6 107.43(17)
C8 C7 C41 123.93(18)
C6 C7 C41 127.94(18)
C8 C7 Fe1 68.73(11)
C6 C7 Fe1 69.51(11)
C41 C7 Fe1 134.38(14)
C9 C8 C7 109.13(17)
C9 C8 Fe1 71.66(11)
C7 C8 Fe1 70.96(11)
N2 C9 C10 126.74(19)
N2 C9 C8 126.32(18)
C10 C9 C8 106.74(17)
N2 C9 Fe1 132.24(13)
C10 C9 Fe1 68.36(11)
C8 C9 Fe1 68.21(11)
C6 C10 C9 109.32(18)
C6 C10 Fe1 70.56(11)
C9 C10 Fe1 71.55(11)
C16 C11 C12 118.03(19)
C16 C11 C1 122.12(19)
C12 C11 C1 119.45(19)
C13 C12 C11 121.2(2)
C12 C13 C14 120.1(2)
C15 C14 C13 119.7(2)
C14 C15 C16 120.4(2)
C11 C16 C15 120.5(2)
O1 C17 C18 103.4(2)
C17 C18 C19 100.7(2)
C20 C19 C18 99.1(2)
O1 C20 C19 107.8(2)
C26 C21 C22 117.44(19)
C26 C21 C2 119.26(19)
C22 C21 C2 123.30(18)
C23 C22 C21 121.0(2)
C24 C23 C22 120.8(2)
C23 C24 C25 119.0(2)
C24 C25 C26 120.3(2)
C25 C26 C21 121.5(2)
O2 C27 C28 106.9(2)
C27 C28 C29 103.5(2)
C30 C29 C28 101.91(19)
O2 C30 C29 103.77(18)
C36 C31 C32 117.75(19)
C36 C31 C6 122.80(19)
C32 C31 C6 119.44(19)
C33 C32 C31 120.9(2)
C34 C33 C32 120.7(2)
C33 C34 C35 119.0(2)
C36 C35 C34 120.6(2)
C35 C36 C31 120.9(2)
Si1 C37 Lu1 138.29(11)
C46 C41 C42 118.56(19)
C46 C41 C7 119.40(18)
C42 C41 C7 121.95(18)
C43 C42 C41 120.33(19)
C44 C43 C42 120.6(2)
C45 C44 C43 119.5(2)
C44 C45 C46 120.2(2)
C45 C46 C41 120.8(2)
N1 C51 C52 124.69(18)
N1 C51 C56 118.36(18)
C52 C51 C56 116.95(18)
C53 C52 C51 120.9(2)
C54 C53 C52 121.2(2)
C53 C54 C55 118.81(19)
C54 C55 C56 120.5(2)
C55 C56 C51 121.6(2)
N2 C61 C66 119.15(18)
N2 C61 C62 124.04(18)
C66 C61 C62 116.80(18)
C63 C62 C61 120.9(2)
C64 C63 C62 121.3(2)
C63 C64 C65 118.5(2)
C66 C65 C64 120.9(2)
C65 C66 C61 121.47(19)

loop_
_geom_bond_atom_site_label_1
_geom_bond_atom_site_label_2
_geom_bond_distance
Lu1 N2 2.1839(17)
Lu1 N1 2.1848(18)
Lu1 O2 2.2852(16)
Lu1 O1 2.3207(16)
Lu1 C37 2.371(2)
Fe1 C3 2.050(2)
Fe1 C5 2.054(2)
Fe1 C8 2.060(2)
Fe1 C10 2.064(2)
Fe1 C6 2.0827(19)
Fe1 C1 2.088(2)
Fe1 C2 2.088(2)
Fe1 C7 2.0897(19)
Fe1 C4 2.0977(19)
Fe1 C9 2.106(2)
Si1 C37 1.841(2)
Si1 C40 1.873(2)
Si1 C38 1.879(3)
Si1 C39 1.884(3)
O1 C20 1.456(3)
O1 C17 1.460(3)
O2 C30 1.459(3)
O2 C27 1.463(3)
N1 C51 1.399(2)
N1 C4 1.421(3)
N2 C61 1.392(2)
N2 C9 1.417(3)
C1 C5 1.422(3)
C1 C2 1.446(3)
C1 C11 1.489(3)
C2 C3 1.442(3)
C2 C21 1.484(3)
C3 C4 1.431(3)
C4 C5 1.423(3)
C6 C10 1.429(3)
C6 C7 1.443(3)
C6 C31 1.476(3)
C7 C8 1.430(3)
C7 C41 1.477(3)
C8 C9 1.430(3)
C9 C10 1.430(3)
C11 C16 1.395(3)
C11 C12 1.398(3)
C12 C13 1.384(3)
C13 C14 1.384(4)
C14 C15 1.380(4)
C15 C16 1.395(3)
C17 C18 1.517(4)
C18 C19 1.559(5)
C19 C20 1.499(4)
C21 C26 1.395(3)
C21 C22 1.400(3)
C22 C23 1.388(3)
C23 C24 1.383(3)
C24 C25 1.387(4)
C25 C26 1.389(3)
C27 C28 1.501(4)
C28 C29 1.528(3)
C29 C30 1.502(3)
C31 C36 1.394(3)
C31 C32 1.401(3)
C32 C33 1.381(3)
C33 C34 1.380(4)
C34 C35 1.387(3)
C35 C36 1.384(3)
C41 C46 1.396(3)
C41 C42 1.397(3)
C42 C43 1.389(3)
C43 C44 1.387(3)
C44 C45 1.386(3)
C45 C46 1.388(3)
C51 C52 1.400(3)
C51 C56 1.408(3)
C52 C53 1.393(3)
C53 C54 1.380(3)
C54 C55 1.386(3)
C55 C56 1.386(3)
C61 C66 1.410(3)
C61 C62 1.412(3)
C62 C63 1.387(3)
C63 C64 1.382(3)
C64 C65 1.392(3)
C65 C66 1.380(3)
